data_4338509
loop_
_publ_author_name
'Tran, T. Thao'
'Halasyamani, P. Shiv'
'Rondinelli, James M.'

_publ_section_title
;
 Role of Acentric Displacements on the Crystal Structure and
 Second-Harmonic Generating Properties of RbPbCO3F and CsPbCO3F.
;
_journal_issue 12
_journal_name_full 'Inorganic chemistry'
_journal_page_first 6241
_journal_page_last 6251
_journal_paper_doi 10.1021/ic500778n
_journal_volume 53
_journal_year 2014
_chemical_formula_sum 'C F O3 Pb Rb'
_chemical_formula_weight 371.67
_chemical_name_systematic
; 
 ? 
;
_space_group_IT_number 187
_symmetry_cell_setting hexagonal
_symmetry_space_group_name_Hall 'P -6 2'
_symmetry_space_group_name_H-M 'P -6 m 2'
_atom_sites_solution_hydrogens none
_atom_sites_solution_primary direct
_atom_sites_solution_secondary difmap
_cell_angle_alpha 90.00
_cell_angle_beta 90.00
_cell_angle_gamma 120.00
_cell_formula_units_Z 1
_cell_length_a 5.3488(12)
_cell_length_b 5.3488(12)
_cell_length_c 4.8269(12)
_cell_measurement_reflns_used 821
_cell_measurement_temperature 213(2)
_cell_measurement_theta_max 27.42
_cell_measurement_theta_min 4.22
_cell_volume 119.59(5)
_computing_cell_refinement 'SAINT v7.60A (Bruker-Nonius, 2013)'
_computing_data_collection 'APEX2 v2013.4-1 (Bruker-Nonius, 2013)'
_computing_data_reduction 'SAINT v7.60A (Bruker-Nonius, 2013)'
_computing_structure_refinement 'SHELXL v6.12 (G.M. Sheldrick, 1997)'
_computing_structure_solution 'SHELXS v6.12 (G.M. Sheldrick, 1997)'
_diffrn_ambient_temperature 213(2)
_diffrn_detector_area_resol_mean 4K
_diffrn_measured_fraction_theta_full 0.962
_diffrn_measured_fraction_theta_max 0.962
_diffrn_measurement_device_type 'Bruker DUO APEX II CCD'
_diffrn_measurement_method CCD
_diffrn_radiation_monochromator graphite
_diffrn_radiation_source 'fine-focus sealed tube'
_diffrn_radiation_type MoK\a
_diffrn_radiation_wavelength 0.71073
_diffrn_reflns_av_R_equivalents 0.0244
_diffrn_reflns_av_sigmaI/netI 0.0201
_diffrn_reflns_limit_h_max 0
_diffrn_reflns_limit_h_min -6
_diffrn_reflns_limit_k_max 6
_diffrn_reflns_limit_k_min 0
_diffrn_reflns_limit_l_max 5
_diffrn_reflns_limit_l_min 0
_diffrn_reflns_number 820
_diffrn_reflns_theta_full 27.42
_diffrn_reflns_theta_max 27.42
_diffrn_reflns_theta_min 4.22
_diffrn_standards_decay_% 0.0
_exptl_absorpt_coefficient_mu 45.287
_exptl_absorpt_correction_T_max 0.7455
_exptl_absorpt_correction_T_min 0.4553
_exptl_absorpt_correction_type empirical
_exptl_absorpt_process_details 'SAINT v7.60A'
_exptl_crystal_colour Colorless
_exptl_crystal_density_diffrn 5.161
_exptl_crystal_density_method 'not measured'
_exptl_crystal_description Column
_exptl_crystal_F_000 158
_exptl_crystal_size_max 0.20
_exptl_crystal_size_mid 0.12
_exptl_crystal_size_min 0.12
_refine_diff_density_max 0.673
_refine_diff_density_min -0.853
_refine_diff_density_rms 0.233
_refine_ls_abs_structure_details 'Flack H D (1983), Acta Cryst. A39, 876-881'
_refine_ls_abs_structure_Flack 0.09(3)
_refine_ls_extinction_coef 0.081(6)
_refine_ls_extinction_expression Fc^*^=kFc[1+0.001xFc^2^\l^3^/sin(2\q)]^-1/4^
_refine_ls_extinction_method SHELXL
_refine_ls_goodness_of_fit_ref 1.267
_refine_ls_hydrogen_treatment none
_refine_ls_matrix_type full
_refine_ls_number_parameters 16
_refine_ls_number_reflns 132
_refine_ls_number_restraints 0
_refine_ls_restrained_S_all 1.267
_refine_ls_R_factor_all 0.0112
_refine_ls_R_factor_gt 0.0112
_refine_ls_shift/su_max 0.000
_refine_ls_shift/su_mean 0.000
_refine_ls_structure_factor_coef Fsqd
_refine_ls_weighting_details 'calc w=1/[\s^2^(Fo^2^)+(0.0116P)^2^+0.0000P] where P=(Fo^2^+2Fc^2^)/3'
_refine_ls_weighting_scheme calc
_refine_ls_wR_factor_gt 0.0258
_refine_ls_wR_factor_ref 0.0258
_reflns_number_gt 132
_reflns_number_total 132
_reflns_threshold_expression >2sigma(I)
_cod_data_source_file ic500778n_si_002.cif
_cod_data_source_block RbPbCO3F
_cod_depositor_comments
;
The following automatic conversions were performed:

'_symmetry_cell_setting' value 'Hexagonal' changed to 'hexagonal'
according to
/usr/data/users/saulius/crontab/automatic-downloads/rss-feeds/ACS/lib/dictionaries/cif_core.dic
dictionary named 'cif_core.dic' version 2.4.2 from
2011-04-26.

'_exptl_absorpt_correction_type' value 'Empirical'
changed to 'empirical' according to
/usr/data/users/saulius/crontab/automatic-downloads/rss-feeds/ACS/lib/dictionaries/cif_core.dic
dictionary named 'cif_core.dic' version 2.4.2 from 2011-04-26.

Automatic conversion script
Id: cif_fix_values 2281 2013-09-26 08:29:07Z andrius 

 Adding full bibliography for 4338509--4338510.cif.
;
_cod_original_sg_symbol_H-M P-6m2
_cod_database_code 4338509

loop_
_symmetry_equiv_pos_as_xyz
'x, y, z'
'-y, x-y, z'
'-x+y, -x, z'
'x, y, -z'
'-y, x-y, -z'
'-x+y, -x, -z'
'-y, -x, z'
'-x+y, y, z'
'x, x-y, z'
'-y, -x, -z'
'-x+y, y, -z'
'x, x-y, -z'

loop_
_atom_site_label
_atom_site_type_symbol
_atom_site_fract_x
_atom_site_fract_y
_atom_site_fract_z
_atom_site_U_iso_or_equiv
_atom_site_adp_type
_atom_site_occupancy
_atom_site_symmetry_multiplicity
_atom_site_calc_flag
_atom_site_refinement_flags
Pb1 Pb 1.0000 1.0000 0.5000 0.0070(2) Uani 1 12 d S
Rb1 Rb 0.6667 0.3333 0.0000 0.0111(3) Uani 1 12 d S
F1 F 0.958(17) 0.979(9) 0.0000 0.020(14) Uani 0.33 4 d SP
O1 O 0.4726(6) 0.9451(12) 0.5000 0.0195(17) Uani 1 4 d S
C1 C 0.3333 0.6667 0.5000 0.011(3) Uani 1 12 d S

loop_
_atom_site_aniso_label
_atom_site_aniso_U_11
_atom_site_aniso_U_22
_atom_site_aniso_U_33
_atom_site_aniso_U_23
_atom_site_aniso_U_13
_atom_site_aniso_U_12
Pb1 0.0076(2) 0.0076(2) 0.0059(3) 0.000 0.000 0.00378(12)
Rb1 0.0124(4) 0.0124(4) 0.0083(7) 0.000 0.000 0.0062(2)
F1 0.02(3) 0.03(2) 0.015(6) 0.000 0.000 0.008(14)
O1 0.014(2) 0.010(5) 0.034(4) 0.000 0.000 0.005(2)
C1 0.009(4) 0.009(4) 0.017(10) 0.000 0.000 0.004(2)

loop_
_atom_type_symbol
_atom_type_description
_atom_type_scat_dispersion_real
_atom_type_scat_dispersion_imag
_atom_type_scat_source
C C 0.0033 0.0016 'International Tables Vol C Tables 4.2.6.8 and 6.1.1.4'
O O 0.0106 0.0060 'International Tables Vol C Tables 4.2.6.8 and 6.1.1.4'
F F 0.0171 0.0103 'International Tables Vol C Tables 4.2.6.8 and 6.1.1.4'
Rb Rb -0.9393 2.9676 'International Tables Vol C Tables 4.2.6.8 and 6.1.1.4'
Pb Pb -3.3944 10.1111 'International Tables Vol C Tables 4.2.6.8 and 6.1.1.4'

loop_
_geom_angle_atom_site_label_1
_geom_angle_atom_site_label_2
_geom_angle_atom_site_label_3
_geom_angle
_geom_angle_site_symmetry_1
_geom_angle_site_symmetry_3
F1 Pb1 F1 175.4(19) 3_676 .
F1 Pb1 F1 175.4(19) . 2_766
F1 Pb1 F1 175.4(19) 3_676 2_765
F1 Pb1 F1 171(4) 2_766 2_765
F1 Pb1 F1 171(4) 3_676 3_675
F1 Pb1 F1 175.4(19) 2_766 3_675
F1 Pb1 F1 171(4) . 1_556
F1 Pb1 F1 175.4(19) 2_765 1_556
F1 Pb1 F1 175.4(19) 3_675 1_556
F1 Pb1 O1 93.8(16) 3_676 3_565
F1 Pb1 O1 85.8(18) . 3_565
F1 Pb1 O1 90.44(18) 2_766 3_565
F1 Pb1 O1 90.44(18) 2_765 3_565
F1 Pb1 O1 93.8(16) 3_675 3_565
F1 Pb1 O1 85.8(18) 1_556 3_565
F1 Pb1 O1 85.8(17) 3_676 2_775
F1 Pb1 O1 90.44(18) . 2_775
F1 Pb1 O1 93.8(16) 2_766 2_775
F1 Pb1 O1 93.8(16) 2_765 2_775
F1 Pb1 O1 85.8(17) 3_675 2_775
F1 Pb1 O1 90.44(18) 1_556 2_775
O1 Pb1 O1 120.0 3_565 2_775
F1 Pb1 O1 90.44(18) 3_676 1_655
F1 Pb1 O1 93.8(16) . 1_655
F1 Pb1 O1 85.8(17) 2_766 1_655
F1 Pb1 O1 85.8(17) 2_765 1_655
F1 Pb1 O1 90.44(18) 3_675 1_655
F1 Pb1 O1 93.8(16) 1_556 1_655
O1 Pb1 O1 120.000(1) 3_565 1_655
O1 Pb1 O1 120.000(2) 2_775 1_655
F1 Pb1 O1 85.8(18) 3_676 3_675
F1 Pb1 O1 93.8(16) . 3_675
F1 Pb1 O1 90.44(18) 2_766 3_675
F1 Pb1 O1 90.44(18) 2_765 3_675
F1 Pb1 O1 85.8(18) 3_675 3_675
F1 Pb1 O1 93.8(16) 1_556 3_675
O1 Pb1 O1 169.1(2) 3_565 3_675
O1 Pb1 O1 49.1(2) 2_775 3_675
O1 Pb1 O1 70.9(2) 1_655 3_675
F1 Pb1 O1 90.44(17) 3_676 .
F1 Pb1 O1 85.8(17) . .
F1 Pb1 O1 93.8(16) 2_766 .
F1 Pb1 O1 93.8(16) 2_765 .
F1 Pb1 O1 90.44(17) 3_675 .
F1 Pb1 O1 85.8(17) 1_556 .
O1 Pb1 O1 49.1(2) 3_565 .
O1 Pb1 O1 70.9(2) 2_775 .
O1 Pb1 O1 169.1(2) 1_655 .
O1 Pb1 O1 120.0 3_675 .
F1 Pb1 O1 93.8(16) 3_676 2_765
F1 Pb1 O1 90.44(18) . 2_765
F1 Pb1 O1 85.8(17) 2_766 2_765
F1 Pb1 O1 85.8(17) 2_765 2_765
F1 Pb1 O1 93.8(16) 3_675 2_765
F1 Pb1 O1 90.44(18) 1_556 2_765
O1 Pb1 O1 70.9(2) 3_565 2_765
O1 Pb1 O1 169.1(2) 2_775 2_765
O1 Pb1 O1 49.1(2) 1_655 2_765
O1 Pb1 O1 120.000(1) 3_675 2_765
O1 Pb1 O1 120.000(2) . 2_765
F1 Rb1 F1 120.000(1) 3_665 2_655
F1 Rb1 F1 120.000(2) 3_665 .
F1 Rb1 F1 120.000(3) 2_655 .
F1 Rb1 F1 114(3) 2_655 1_545
F1 Rb1 F1 126(3) . 1_545
F1 Rb1 F1 114(3) 3_665 2_765
F1 Rb1 F1 126(3) 2_655 2_765
F1 Rb1 F1 120.000(1) 1_545 2_765
F1 Rb1 F1 126(3) 3_665 3_565
F1 Rb1 F1 114(3) . 3_565
F1 Rb1 F1 120.000(2) 1_545 3_565
F1 Rb1 F1 120.000(1) 2_765 3_565
F1 Rb1 O1 70.9(7) 3_665 2_765
F1 Rb1 O1 126.62(11) 2_655 2_765
F1 Rb1 O1 74.4(8) . 2_765
F1 Rb1 O1 74.4(8) 1_545 2_765
F1 Rb1 O1 70.9(7) 2_765 2_765
F1 Rb1 O1 126.62(11) 3_565 2_765
F1 Rb1 O1 74.4(8) 3_665 1_544
F1 Rb1 O1 70.9(7) 2_655 1_544
F1 Rb1 O1 126.62(11) . 1_544
F1 Rb1 O1 70.9(7) 1_545 1_544
F1 Rb1 O1 126.62(11) 2_765 1_544
F1 Rb1 O1 74.4(8) 3_565 1_544
O1 Rb1 O1 145.24(7) 2_765 1_544
F1 Rb1 O1 70.9(7) 3_665 2_764
F1 Rb1 O1 126.62(11) 2_655 2_764
F1 Rb1 O1 74.4(8) . 2_764
F1 Rb1 O1 74.4(8) 1_545 2_764
F1 Rb1 O1 70.9(7) 2_765 2_764
F1 Rb1 O1 126.62(11) 3_565 2_764
O1 Rb1 O1 106.62(18) 2_765 2_764
O1 Rb1 O1 62.32(14) 1_544 2_764
F1 Rb1 O1 74.4(8) 3_665 1_545
F1 Rb1 O1 70.9(7) 2_655 1_545
F1 Rb1 O1 126.62(11) . 1_545
F1 Rb1 O1 70.9(7) 1_545 1_545
F1 Rb1 O1 126.62(11) 2_765 1_545
F1 Rb1 O1 74.4(8) 3_565 1_545
O1 Rb1 O1 62.32(14) 2_765 1_545
O1 Rb1 O1 106.62(18) 1_544 1_545
O1 Rb1 O1 145.24(7) 2_764 1_545
F1 Rb1 O1 126.62(11) 3_665 3_565
F1 Rb1 O1 74.4(8) 2_655 3_565
F1 Rb1 O1 70.9(7) . 3_565
F1 Rb1 O1 126.62(11) 1_545 3_565
F1 Rb1 O1 74.4(8) 2_765 3_565
F1 Rb1 O1 70.9(7) 3_565 3_565
O1 Rb1 O1 62.32(14) 2_765 3_565
O1 Rb1 O1 145.24(7) 1_544 3_565
O1 Rb1 O1 145.24(7) 2_764 3_565
O1 Rb1 O1 62.32(14) 1_545 3_565
F1 Rb1 O1 126.62(11) 3_665 3_564
F1 Rb1 O1 74.4(8) 2_655 3_564
F1 Rb1 O1 70.9(7) . 3_564
F1 Rb1 O1 126.62(11) 1_545 3_564
F1 Rb1 O1 74.4(8) 2_765 3_564
F1 Rb1 O1 70.9(7) 3_565 3_564
O1 Rb1 O1 145.24(7) 2_765 3_564
O1 Rb1 O1 62.32(14) 1_544 3_564
O1 Rb1 O1 62.32(14) 2_764 3_564
O1 Rb1 O1 145.24(7) 1_545 3_564
O1 Rb1 O1 106.62(18) 3_565 3_564
F1 F1 F1 60.000(15) 3_675 2_765
F1 F1 Pb1 86.0(17) 3_675 .
F1 F1 Pb1 86.0(16) 2_765 .
F1 F1 Pb1 86.0(16) 3_675 1_554
F1 F1 Pb1 86.0(16) 2_765 1_554
Pb1 F1 Pb1 171(4) . 1_554
F1 F1 Rb1 146.8(13) 3_675 .
F1 F1 Rb1 86.8(14) 2_765 .
Pb1 F1 Rb1 92.1(8) . .
Pb1 F1 Rb1 92.1(8) 1_554 .
F1 F1 Rb1 86.8(14) 3_675 1_565
F1 F1 Rb1 146.8(14) 2_765 1_565
Pb1 F1 Rb1 92.1(8) . 1_565
Pb1 F1 Rb1 92.1(8) 1_554 1_565
Rb1 F1 Rb1 126(3) . 1_565
Pb1 F1 Rb1 85.4(19) . 1_665
Pb1 F1 Rb1 85.4(19) 1_554 1_665
Rb1 F1 Rb1 116.8(14) . 1_665
Rb1 F1 Rb1 116.8(14) 1_565 1_665
C1 O1 Pb1 95.43(12) . 1_455
C1 O1 Pb1 95.43(12) . .
Pb1 O1 Pb1 169.1(2) 1_455 .
C1 O1 Rb1 126.69(9) . 1_566
Pb1 O1 Rb1 86.76(8) 1_455 1_566
Pb1 O1 Rb1 86.76(8) . 1_566
C1 O1 Rb1 126.69(9) . 1_565
Pb1 O1 Rb1 86.76(8) 1_455 1_565
Pb1 O1 Rb1 86.76(8) . 1_565
Rb1 O1 Rb1 106.62(18) 1_566 1_565
O1 C1 O1 120.000(1) 2_665 .
O1 C1 O1 120.0 2_665 3_565
O1 C1 O1 120.000(1) . 3_565

loop_
_geom_bond_atom_site_label_1
_geom_bond_atom_site_label_2
_geom_bond_distance
_geom_bond_site_symmetry_2
Pb1 F1 2.421(7) 3_676
Pb1 F1 2.421(7) .
Pb1 F1 2.421(7) 2_766
Pb1 F1 2.421(7) 2_765
Pb1 F1 2.421(7) 3_675
Pb1 F1 2.421(7) 1_556
Pb1 O1 2.6865(8) 3_565
Pb1 O1 2.6864(8) 2_775
Pb1 O1 2.6864(8) 1_655
Pb1 O1 2.6865(8) 3_675
Pb1 O1 2.6864(8) .
Pb1 O1 2.6864(8) 2_765
Rb1 F1 3.00(4) 3_665
Rb1 F1 3.00(4) 2_655
Rb1 F1 3.00(4) .
Rb1 F1 3.00(4) 1_545
Rb1 F1 3.00(4) 2_765
Rb1 F1 3.00(4) 3_565
Rb1 O1 3.010(3) 2_765
Rb1 O1 3.010(3) 1_544
Rb1 O1 3.010(3) 2_764
Rb1 O1 3.010(3) 1_545
Rb1 O1 3.010(3) 3_565
Rb1 O1 3.010(3) 3_564
F1 Pb1 2.421(7) 1_554
F1 Rb1 3.00(4) 1_565
F1 Rb1 3.28(8) 1_665
O1 C1 1.290(6) .
O1 Pb1 2.6864(8) 1_455
O1 Rb1 3.010(3) 1_566
O1 Rb1 3.010(3) 1_565
C1 O1 1.290(6) 2_665
C1 O1 1.290(6) 3_565
